data_4121540
loop_
_publ_author_name
'Zhu, Ye'
'Buchwald, Stephen L.'

_publ_section_title
;
 Ligand-Controlled Asymmetric Arylation of Aliphatic \a-Amino Anion
 Equivalents.
;
_journal_issue 12
_journal_name_full 'Journal of the American Chemical Society'
_journal_page_first 4500
_journal_page_last 4503
_journal_paper_doi 10.1021/ja501560x
_journal_volume 136
_journal_year 2014
_chemical_formula_sum 'C34 H38 Br P'
_chemical_formula_weight 557.52
_chemical_name_systematic
; 
 ? 
;
_space_group_crystal_system orthorhombic
_space_group_IT_number 19
_space_group_name_Hall 'P 2ac 2ab'
_space_group_name_H-M_alt 'P 21 21 21'
_symmetry_space_group_name_Hall 'P 2ac 2ab'
_symmetry_space_group_name_H-M 'P 21 21 21'
_atom_sites_solution_hydrogens geom
_atom_sites_solution_primary direct
_atom_sites_solution_secondary difmap
_audit_creation_method SHELXL-2012
_cell_angle_alpha 90
_cell_angle_beta 90
_cell_angle_gamma 90
_cell_formula_units_Z 4
_cell_length_a 9.6818(8)
_cell_length_b 12.2527(11)
_cell_length_c 23.0758(19)
_cell_measurement_reflns_used 9828
_cell_measurement_temperature 100(2)
_cell_measurement_theta_max 31.39
_cell_measurement_theta_min 2.42
_cell_volume 2737.4(4)
_computing_cell_refinement 'SAINT 7.46A (Bruker-AXS, 2011)'
_computing_data_collection 'APEX2 v2011.4.0 (Bruker-AXS, 2011)'
_computing_data_reduction 'SAINT 7.46A (Bruker-AXS, 2011)'
_computing_molecular_graphics 'Bruker SHELXTL'
_computing_publication_material 'Bruker SHELXTL'
_computing_structure_refinement 'SHELXL-2012 (Sheldrick, 2012)'
_computing_structure_solution 'SHELXS-97 (Sheldrick, 2008)'
_diffrn_ambient_temperature 100(2)
_diffrn_detector_area_resol_mean 8.3
_diffrn_measured_fraction_theta_full 0.999
_diffrn_measured_fraction_theta_max 0.996
_diffrn_measurement_device_type 'Bruker Smart APEX2 CCD'
_diffrn_measurement_method '\f and \w scans'
_diffrn_radiation_type MoK\a
_diffrn_radiation_wavelength 0.71073
_diffrn_reflns_av_R_equivalents 0.0371
_diffrn_reflns_av_unetI/netI 0.0336
_diffrn_reflns_Laue_measured_fraction_full 0.999
_diffrn_reflns_Laue_measured_fraction_max 0.996
_diffrn_reflns_limit_h_max 13
_diffrn_reflns_limit_h_min -11
_diffrn_reflns_limit_k_max 17
_diffrn_reflns_limit_k_min -17
_diffrn_reflns_limit_l_max 32
_diffrn_reflns_limit_l_min -32
_diffrn_reflns_number 63078
_diffrn_reflns_point_group_measured_fraction_full 0.995
_diffrn_reflns_point_group_measured_fraction_max 0.994
_diffrn_reflns_theta_full 25.242
_diffrn_reflns_theta_max 29.572
_diffrn_reflns_theta_min 1.765
_diffrn_source 'I\mS micro-focus sealed tube, multilayer optics'
_exptl_absorpt_coefficient_mu 1.582
_exptl_absorpt_correction_T_max 0.7462
_exptl_absorpt_correction_T_min 0.6315
_exptl_absorpt_correction_type multi-scan
_exptl_absorpt_process_details 'SADABS (Sheldrick, 2009)'
_exptl_crystal_colour colourless
_exptl_crystal_density_diffrn 1.353
_exptl_crystal_density_method 'not measured'
_exptl_crystal_description block
_exptl_crystal_F_000 1168
_exptl_crystal_size_max 0.320
_exptl_crystal_size_mid 0.180
_exptl_crystal_size_min 0.090
_refine_diff_density_max 0.794
_refine_diff_density_min -0.369
_refine_diff_density_rms 0.063
_refine_ls_abs_structure_details
; 
 Flack x determined using 3029 quotients [(I+)-(I-)]/[(I+)+(I-)] 
 (Parsons and Flack (2004), Acta Cryst. A60, s61). 
;
_refine_ls_abs_structure_Flack 0.010(2)
_refine_ls_extinction_method none
_refine_ls_goodness_of_fit_ref 1.057
_refine_ls_hydrogen_treatment constr
_refine_ls_matrix_type full
_refine_ls_number_parameters 325
_refine_ls_number_reflns 7631
_refine_ls_number_restraints 0
_refine_ls_restrained_S_all 1.057
_refine_ls_R_factor_all 0.0291
_refine_ls_R_factor_gt 0.0264
_refine_ls_shift/su_max 0.002
_refine_ls_shift/su_mean 0.000
_refine_ls_structure_factor_coef Fsqd
_refine_ls_weighting_details
; 
 w=1/[\s^2^(Fo^2^)+(0.0420P)^2^+0.1823P] 
 where P=(Fo^2^+2Fc^2^)/3 
;
_refine_ls_weighting_scheme calc
_refine_ls_wR_factor_gt 0.0693
_refine_ls_wR_factor_ref 0.0702
_reflns_Friedel_coverage 0.784
_reflns_Friedel_fraction_full 0.990
_reflns_Friedel_fraction_max 0.991
_reflns_number_gt 7201
_reflns_number_total 7631
_reflns_threshold_expression 'I > 2\s(I)'
_cod_data_source_file ja501560x_si_004.cif
_cod_data_source_block x13105
_cod_database_code 4121540
_shelx_space_group_comment
; 
The symmetry employed for this shelxl refinement is uniquely defined 
by the following loop, which should always be used as a source of 
symmetry information in preference to the above space-group names. 
They are only intended as comments. 
;
_shelx_estimated_absorpt_t_min 0.632
_shelx_estimated_absorpt_t_max 0.871
_shelxl_version_number 2012-9

loop_
_space_group_symop_operation_xyz
'x, y, z'
'-x+1/2, -y, z+1/2'
'-x, y+1/2, -z+1/2'
'x+1/2, -y+1/2, -z'

loop_
_atom_site_label
_atom_site_type_symbol
_atom_site_fract_x
_atom_site_fract_y
_atom_site_fract_z
_atom_site_U_iso_or_equiv
_atom_site_adp_type
_atom_site_occupancy
_atom_site_site_symmetry_order
_atom_site_calc_flag
_atom_site_refinement_flags_posn
_atom_site_refinement_flags_adp
Br1 Br 0.70895(2) -0.13669(2) 1.13323(2) 0.02196(7) Uani 1 1 d . .
P1 P 0.87169(6) 0.00745(4) 0.85855(2) 0.01164(11) Uani 1 1 d . .
C1 C 1.0586(2) -0.00348(17) 0.87455(9) 0.0122(4) Uani 1 1 d . .
C2 C 1.1584(2) 0.00776(19) 0.82933(9) 0.0149(4) Uani 1 1 d . .
H2 H 1.1274 0.0196 0.7908 0.018 Uiso 1 1 calc R U
C3 C 1.2968(2) 0.00193(18) 0.83988(9) 0.0144(4) Uani 1 1 d . .
H3 H 1.3603 0.0089 0.8087 0.017 Uiso 1 1 calc R U
C4 C 1.3467(2) -0.01453(16) 0.89726(9) 0.0118(4) Uani 1 1 d . .
C5 C 1.4894(2) -0.01855(17) 0.90960(10) 0.0150(4) Uani 1 1 d . .
H5 H 1.5541 -0.0108 0.8789 0.018 Uiso 1 1 calc R U
C6 C 1.5361(2) -0.03348(18) 0.96506(9) 0.0159(4) Uani 1 1 d . .
H6 H 1.6325 -0.0368 0.9726 0.019 Uiso 1 1 calc R U
C7 C 1.4408(2) -0.04387(18) 1.01080(9) 0.0156(4) Uani 1 1 d . .
H7 H 1.4733 -0.0532 1.0493 0.019 Uiso 1 1 calc R U
C8 C 1.3011(2) -0.04068(16) 1.00026(8) 0.0129(4) Uani 1 1 d . .
H8 H 1.2382 -0.0481 1.0316 0.015 Uiso 1 1 calc R U
C9 C 1.2495(2) -0.02633(16) 0.94293(9) 0.0106(4) Uani 1 1 d . .
C10 C 1.1039(2) -0.02257(16) 0.93063(8) 0.0107(4) Uani 1 1 d . .
C11 C 1.0056(2) -0.04517(17) 0.97926(8) 0.0111(4) Uani 1 1 d . .
C12 C 0.9786(2) -0.15186(18) 0.99400(9) 0.0152(4) Uani 1 1 d . .
H12 H 1.0209 -0.2090 0.9726 0.018 Uiso 1 1 calc R U
C13 C 0.8894(3) -0.17814(18) 1.04030(9) 0.0163(4) Uani 1 1 d . .
H13 H 0.8727 -0.2523 1.0501 0.020 Uiso 1 1 calc R U
C14 C 0.8274(2) -0.09650(18) 1.07091(9) 0.0142(4) Uani 1 1 d . .
C15 C 0.8495(2) 0.01575(17) 1.05805(8) 0.0121(4) Uani 1 1 d . .
C16 C 0.7844(3) 0.10317(18) 1.08796(9) 0.0166(4) Uani 1 1 d . .
H16 H 0.7208 0.0876 1.1182 0.020 Uiso 1 1 calc R U
C17 C 0.8118(3) 0.20942(19) 1.07377(9) 0.0189(5) Uani 1 1 d . .
H17 H 0.7659 0.2667 1.0937 0.023 Uiso 1 1 calc R U
C18 C 0.9075(3) 0.23468(18) 1.02987(9) 0.0170(4) Uani 1 1 d . .
H18 H 0.9272 0.3087 1.0209 0.020 Uiso 1 1 calc R U
C19 C 0.9724(2) 0.15230(17) 0.99999(9) 0.0140(4) Uani 1 1 d . .
H19 H 1.0378 0.1702 0.9708 0.017 Uiso 1 1 calc R U
C20 C 0.9435(2) 0.04075(17) 1.01188(8) 0.0111(4) Uani 1 1 d . .
C21 C 0.8688(2) 0.13438(18) 0.81283(8) 0.0135(4) Uani 1 1 d . .
H21 H 0.9091 0.1161 0.7741 0.016 Uiso 1 1 calc R U
C22 C 0.9598(2) 0.22309(19) 0.84094(10) 0.0171(4) Uani 1 1 d . .
H22A H 0.9547 0.2142 0.8835 0.021 Uiso 1 1 calc R U
H22B H 1.0568 0.2097 0.8293 0.021 Uiso 1 1 calc R U
C23 C 0.9241(3) 0.34198(18) 0.82637(10) 0.0188(5) Uani 1 1 d . .
H23A H 1.0090 0.3867 0.8289 0.023 Uiso 1 1 calc R U
H23B H 0.8903 0.3457 0.7859 0.023 Uiso 1 1 calc R U
C24 C 0.8145(3) 0.39056(17) 0.86658(10) 0.0210(5) Uani 1 1 d . .
H24A H 0.8387 0.3719 0.9071 0.025 Uiso 1 1 calc R U
H24B H 0.8174 0.4711 0.8630 0.025 Uiso 1 1 calc R U
C25 C 0.6671(3) 0.35239(19) 0.85491(10) 0.0205(5) Uani 1 1 d . .
H25A H 0.6374 0.3809 0.8168 0.025 Uiso 1 1 calc R U
H25B H 0.6054 0.3842 0.8847 0.025 Uiso 1 1 calc R U
C26 C 0.6493(2) 0.22795(18) 0.85515(10) 0.0177(4) Uani 1 1 d . .
H26A H 0.6888 0.1984 0.8915 0.021 Uiso 1 1 calc R U
H26B H 0.5495 0.2106 0.8549 0.021 Uiso 1 1 calc R U
C27 C 0.7184(2) 0.17094(17) 0.80357(9) 0.0161(4) Uani 1 1 d . .
H27A H 0.7157 0.2211 0.7700 0.019 Uiso 1 1 calc R U
H27B H 0.6627 0.1059 0.7934 0.019 Uiso 1 1 calc R U
C31 C 0.8587(2) -0.10433(18) 0.80342(9) 0.0147(4) Uani 1 1 d . .
H31 H 0.9352 -0.0933 0.7749 0.018 Uiso 1 1 calc R U
C32 C 0.7215(2) -0.09834(18) 0.76964(9) 0.0164(4) Uani 1 1 d . .
H32A H 0.7318 -0.0430 0.7387 0.020 Uiso 1 1 calc R U
H32B H 0.6490 -0.0719 0.7964 0.020 Uiso 1 1 calc R U
C33 C 0.6700(3) -0.2053(2) 0.74157(10) 0.0205(5) Uani 1 1 d . .
H33A H 0.6125 -0.1872 0.7075 0.025 Uiso 1 1 calc R U
H33B H 0.7507 -0.2476 0.7277 0.025 Uiso 1 1 calc R U
C34 C 0.5862(3) -0.2761(2) 0.78276(11) 0.0232(5) Uani 1 1 d . .
H34A H 0.5363 -0.3315 0.7596 0.028 Uiso 1 1 calc R U
H34B H 0.5160 -0.2295 0.8017 0.028 Uiso 1 1 calc R U
C35 C 0.6677(3) -0.3349(2) 0.82974(12) 0.0259(5) Uani 1 1 d . .
H35A H 0.7256 -0.3915 0.8111 0.031 Uiso 1 1 calc R U
H35B H 0.6016 -0.3726 0.8556 0.031 Uiso 1 1 calc R U
C36 C 0.7612(3) -0.26199(19) 0.86695(11) 0.0245(5) Uani 1 1 d . .
H36A H 0.7054 -0.2013 0.8829 0.029 Uiso 1 1 calc R U
H36B H 0.7965 -0.3053 0.9000 0.029 Uiso 1 1 calc R U
C37 C 0.8841(3) -0.21417(19) 0.83366(10) 0.0206(5) Uani 1 1 d . .
H37A H 0.9132 -0.2678 0.8040 0.025 Uiso 1 1 calc R U
H37B H 0.9619 -0.2051 0.8611 0.025 Uiso 1 1 calc R U

loop_
_atom_site_aniso_label
_atom_site_aniso_U_11
_atom_site_aniso_U_22
_atom_site_aniso_U_33
_atom_site_aniso_U_23
_atom_site_aniso_U_13
_atom_site_aniso_U_12
Br1 0.01865(12) 0.02948(12) 0.01774(10) 0.00392(9) 0.00627(9) -0.00624(10)
P1 0.0064(2) 0.0175(2) 0.0110(2) -0.00041(18) -0.00013(18) 0.00117(19)
C1 0.0084(10) 0.0154(9) 0.0129(9) -0.0014(7) 0.0009(7) 0.0012(7)
C2 0.0121(11) 0.0221(10) 0.0104(8) 0.0014(8) 0.0007(7) 0.0014(8)
C3 0.0102(10) 0.0198(9) 0.0133(8) 0.0005(7) 0.0045(8) 0.0008(9)
C4 0.0080(10) 0.0118(9) 0.0157(9) -0.0012(7) 0.0000(7) 0.0002(7)
C5 0.0091(11) 0.0172(10) 0.0186(10) -0.0020(8) 0.0018(8) -0.0002(8)
C6 0.0079(10) 0.0177(10) 0.0221(11) -0.0012(8) -0.0032(8) 0.0007(8)
C7 0.0141(12) 0.0174(10) 0.0152(9) -0.0015(8) -0.0033(8) 0.0007(8)
C8 0.0108(10) 0.0147(9) 0.0132(8) -0.0002(7) -0.0004(8) 0.0011(8)
C9 0.0093(10) 0.0097(8) 0.0127(9) -0.0003(7) -0.0001(7) 0.0005(7)
C10 0.0100(10) 0.0105(9) 0.0117(9) -0.0006(7) 0.0005(7) 0.0006(7)
C11 0.0074(10) 0.0157(9) 0.0102(9) -0.0001(7) -0.0005(7) 0.0001(7)
C12 0.0148(11) 0.0163(10) 0.0143(9) -0.0008(8) 0.0016(8) -0.0001(8)
C13 0.0190(13) 0.0145(9) 0.0156(9) 0.0026(7) 0.0004(8) -0.0043(8)
C14 0.0110(11) 0.0207(10) 0.0109(8) 0.0029(7) 0.0007(7) -0.0046(8)
C15 0.0077(10) 0.0177(10) 0.0108(8) -0.0016(7) -0.0010(7) -0.0009(8)
C16 0.0136(11) 0.0237(10) 0.0126(9) -0.0017(7) 0.0034(8) 0.0013(9)
C17 0.0190(13) 0.0209(10) 0.0166(9) -0.0054(8) 0.0000(9) 0.0052(9)
C18 0.0217(13) 0.0140(9) 0.0153(9) -0.0003(8) 0.0003(8) 0.0010(9)
C19 0.0152(11) 0.0152(10) 0.0116(8) 0.0006(7) 0.0004(7) -0.0008(8)
C20 0.0084(10) 0.0156(9) 0.0093(8) -0.0006(7) -0.0007(7) -0.0003(7)
C21 0.0104(10) 0.0192(9) 0.0108(8) 0.0019(8) -0.0002(7) 0.0014(9)
C22 0.0117(11) 0.0215(11) 0.0181(10) 0.0023(8) -0.0023(8) 0.0003(8)
C23 0.0145(12) 0.0207(11) 0.0211(10) 0.0045(8) -0.0025(9) -0.0052(8)
C24 0.0248(13) 0.0176(9) 0.0207(10) 0.0003(8) -0.0034(10) 0.0010(8)
C25 0.0185(12) 0.0180(10) 0.0249(11) 0.0016(9) 0.0037(9) 0.0046(8)
C26 0.0115(11) 0.0169(9) 0.0245(11) 0.0038(8) 0.0045(8) 0.0026(8)
C27 0.0120(11) 0.0170(9) 0.0192(9) 0.0011(7) -0.0029(9) 0.0011(8)
C31 0.0101(11) 0.0199(10) 0.0140(9) -0.0038(7) -0.0007(8) 0.0014(8)
C32 0.0144(11) 0.0204(9) 0.0143(9) -0.0016(7) -0.0025(8) 0.0010(9)
C33 0.0198(13) 0.0230(11) 0.0187(10) -0.0050(8) -0.0049(9) 0.0012(9)
C34 0.0157(13) 0.0226(11) 0.0314(13) -0.0035(10) -0.0053(10) -0.0004(9)
C35 0.0259(14) 0.0191(11) 0.0326(13) 0.0028(9) -0.0054(11) -0.0025(9)
C36 0.0319(14) 0.0189(10) 0.0227(11) 0.0051(9) -0.0061(10) 0.0006(9)
C37 0.0155(12) 0.0197(10) 0.0265(11) -0.0043(9) -0.0073(9) 0.0049(9)

loop_
_atom_type_symbol
_atom_type_description
_atom_type_scat_dispersion_real
_atom_type_scat_dispersion_imag
_atom_type_scat_source
C C 0.0033 0.0016 'International Tables Vol C Tables 4.2.6.8 and 6.1.1.4'
H H 0.0000 0.0000 'International Tables Vol C Tables 4.2.6.8 and 6.1.1.4'
P P 0.1023 0.0942 'International Tables Vol C Tables 4.2.6.8 and 6.1.1.4'
Br Br -0.2901 2.4595 'International Tables Vol C Tables 4.2.6.8 and 6.1.1.4'

loop_
_geom_angle_atom_site_label_1
_geom_angle_atom_site_label_2
_geom_angle_atom_site_label_3
_geom_angle
C1 P1 C31 98.53(10)
C1 P1 C21 100.74(10)
C31 P1 C21 102.87(9)
C10 C1 C2 118.97(19)
C10 C1 P1 120.48(16)
C2 C1 P1 120.55(15)
C3 C2 C1 121.94(19)
C3 C2 H2 119.0
C1 C2 H2 119.0
C2 C3 C4 120.47(19)
C2 C3 H3 119.8
C4 C3 H3 119.8
C5 C4 C9 119.7(2)
C5 C4 C3 121.7(2)
C9 C4 C3 118.64(19)
C6 C5 C4 121.1(2)
C6 C5 H5 119.5
C4 C5 H5 119.5
C5 C6 C7 119.7(2)
C5 C6 H6 120.1
C7 C6 H6 120.1
C8 C7 C6 120.7(2)
C8 C7 H7 119.7
C6 C7 H7 119.7
C7 C8 C9 120.8(2)
C7 C8 H8 119.6
C9 C8 H8 119.6
C4 C9 C8 117.97(19)
C4 C9 C10 119.98(19)
C8 C9 C10 122.05(19)
C1 C10 C9 119.96(19)
C1 C10 C11 122.00(19)
C9 C10 C11 117.97(18)
C12 C11 C20 119.39(19)
C12 C11 C10 118.79(18)
C20 C11 C10 121.78(18)
C11 C12 C13 121.3(2)
C11 C12 H12 119.3
C13 C12 H12 119.3
C14 C13 C12 119.6(2)
C14 C13 H13 120.2
C12 C13 H13 120.2
C13 C14 C15 122.3(2)
C13 C14 Br1 117.82(16)
C15 C14 Br1 119.85(16)
C16 C15 C14 124.1(2)
C16 C15 C20 118.76(19)
C14 C15 C20 117.16(19)
C17 C16 C15 121.0(2)
C17 C16 H16 119.5
C15 C16 H16 119.5
C16 C17 C18 120.6(2)
C16 C17 H17 119.7
C18 C17 H17 119.7
C19 C18 C17 120.0(2)
C19 C18 H18 120.0
C17 C18 H18 120.0
C18 C19 C20 121.3(2)
C18 C19 H19 119.4
C20 C19 H19 119.4
C19 C20 C11 121.64(19)
C19 C20 C15 118.25(19)
C11 C20 C15 120.11(19)
C27 C21 C22 113.20(18)
C27 C21 P1 109.46(14)
C22 C21 P1 109.79(13)
C27 C21 H21 108.1
C22 C21 H21 108.1
P1 C21 H21 108.1
C23 C22 C21 116.63(19)
C23 C22 H22A 108.1
C21 C22 H22A 108.1
C23 C22 H22B 108.1
C21 C22 H22B 108.1
H22A C22 H22B 107.3
C24 C23 C22 113.13(18)
C24 C23 H23A 109.0
C22 C23 H23A 109.0
C24 C23 H23B 109.0
C22 C23 H23B 109.0
H23A C23 H23B 107.8
C25 C24 C23 114.99(19)
C25 C24 H24A 108.5
C23 C24 H24A 108.5
C25 C24 H24B 108.5
C23 C24 H24B 108.5
H24A C24 H24B 107.5
C24 C25 C26 114.14(19)
C24 C25 H25A 108.7
C26 C25 H25A 108.7
C24 C25 H25B 108.7
C26 C25 H25B 108.7
H25A C25 H25B 107.6
C27 C26 C25 113.64(18)
C27 C26 H26A 108.8
C25 C26 H26A 108.8
C27 C26 H26B 108.8
C25 C26 H26B 108.8
H26A C26 H26B 107.7
C26 C27 C21 115.94(18)
C26 C27 H27A 108.3
C21 C27 H27A 108.3
C26 C27 H27B 108.3
C21 C27 H27B 108.3
H27A C27 H27B 107.4
C37 C31 C32 114.18(19)
C37 C31 P1 108.74(15)
C32 C31 P1 111.50(15)
C37 C31 H31 107.4
C32 C31 H31 107.4
P1 C31 H31 107.4
C31 C32 C33 116.72(19)
C31 C32 H32A 108.1
C33 C32 H32A 108.1
C31 C32 H32B 108.1
C33 C32 H32B 108.1
H32A C32 H32B 107.3
C34 C33 C32 113.19(19)
C34 C33 H33A 108.9
C32 C33 H33A 108.9
C34 C33 H33B 108.9
C32 C33 H33B 108.9
H33A C33 H33B 107.8
C33 C34 C35 116.0(2)
C33 C34 H34A 108.3
C35 C34 H34A 108.3
C33 C34 H34B 108.3
C35 C34 H34B 108.3
H34A C34 H34B 107.4
C34 C35 C36 115.4(2)
C34 C35 H35A 108.4
C36 C35 H35A 108.4
C34 C35 H35B 108.4
C36 C35 H35B 108.4
H35A C35 H35B 107.5
C37 C36 C35 113.6(2)
C37 C36 H36A 108.8
C35 C36 H36A 108.8
C37 C36 H36B 108.8
C35 C36 H36B 108.8
H36A C36 H36B 107.7
C36 C37 C31 116.0(2)
C36 C37 H37A 108.3
C31 C37 H37A 108.3
C36 C37 H37B 108.3
C31 C37 H37B 108.3
H37A C37 H37B 107.4

loop_
_geom_bond_atom_site_label_1
_geom_bond_atom_site_label_2
_geom_bond_distance
Br1 C14 1.904(2)
P1 C1 1.852(2)
P1 C31 1.873(2)
P1 C21 1.879(2)
C1 C10 1.386(3)
C1 C2 1.428(3)
C2 C3 1.364(3)
C2 H2 0.9500
C3 C4 1.424(3)
C3 H3 0.9500
C4 C5 1.411(3)
C4 C9 1.421(3)
C5 C6 1.370(3)
C5 H5 0.9500
C6 C7 1.408(3)
C6 H6 0.9500
C7 C8 1.375(3)
C7 H7 0.9500
C8 C9 1.425(3)
C8 H8 0.9500
C9 C10 1.439(3)
C10 C11 1.497(3)
C11 C12 1.376(3)
C11 C20 1.427(3)
C12 C13 1.411(3)
C12 H12 0.9500
C13 C14 1.364(3)
C13 H13 0.9500
C14 C15 1.423(3)
C15 C16 1.422(3)
C15 C20 1.434(3)
C16 C17 1.368(3)
C16 H16 0.9500
C17 C18 1.407(3)
C17 H17 0.9500
C18 C19 1.374(3)
C18 H18 0.9500
C19 C20 1.422(3)
C19 H19 0.9500
C21 C27 1.539(3)
C21 C22 1.542(3)
C21 H21 1.0000
C22 C23 1.535(3)
C22 H22A 0.9900
C22 H22B 0.9900
C23 C24 1.530(3)
C23 H23A 0.9900
C23 H23B 0.9900
C24 C25 1.525(3)
C24 H24A 0.9900
C24 H24B 0.9900
C25 C26 1.534(3)
C25 H25A 0.9900
C25 H25B 0.9900
C26 C27 1.534(3)
C26 H26A 0.9900
C26 H26B 0.9900
C27 H27A 0.9900
C27 H27B 0.9900
C31 C37 1.536(3)
C31 C32 1.541(3)
C31 H31 1.0000
C32 C33 1.545(3)
C32 H32A 0.9900
C32 H32B 0.9900
C33 C34 1.521(3)
C33 H33A 0.9900
C33 H33B 0.9900
C34 C35 1.522(4)
C34 H34A 0.9900
C34 H34B 0.9900
C35 C36 1.534(4)
C35 H35A 0.9900
C35 H35B 0.9900
C36 C37 1.533(4)
C36 H36A 0.9900
C36 H36B 0.9900
C37 H37A 0.9900
C37 H37B 0.9900
